data_7056171
loop_
_publ_author_name
'Zheng, Shan shan'
'Dong, WK'
'Zhang, Yang'
'Chen, Le'
'Ding, Yujie'

_publ_section_title
;
 Four Salamo-type 3d-4f hetero-bimetallic [ZnIILnIII] complexes:
 Syntheses, Crystal Structures, Luminescent and Magnetic Properties
;
_journal_name_full 'New J. Chem.'
_journal_paper_doi 10.1039/C6NJ04090J
_journal_year 2017
_chemical_formula_moiety 'C22 H25 N4 O14 Tb Zn'
_chemical_formula_sum 'C22 H25 N4 O14 Tb Zn'
_chemical_formula_weight 793.75
_space_group_crystal_system monoclinic
_space_group_IT_number 14
_space_group_name_Hall '-P 2yn'
_space_group_name_H-M_alt 'P 1 21/n 1'
_symmetry_space_group_name_Hall '-P 2yn'
_symmetry_space_group_name_H-M 'P 1 21/n 1'
_atom_sites_solution_hydrogens geom
_atom_sites_solution_primary direct
_audit_creation_date 2016-07-29
_audit_creation_method
;
Olex2 1.2
(compiled 2016.02.19 svn.r3266 for OlexSys, GUI svn.r5155)
;
_audit_update_record
;
2016-12-23 deposited with the CCDC.
2017-05-09 downloaded from the CCDC.
;
_cell_angle_alpha 90
_cell_angle_beta 104.340(5)
_cell_angle_gamma 90
_cell_formula_units_Z 4
_cell_length_a 13.1130(6)
_cell_length_b 13.2655(5)
_cell_length_c 16.3649(7)
_cell_measurement_reflns_used 2705
_cell_measurement_temperature 298.84(10)
_cell_measurement_theta_max 27.3570
_cell_measurement_theta_min 3.4900
_cell_volume 2758.0(2)
_computing_cell_refinement
;
CrysAlisPro, Agilent Technologies,
Version 1.171.37.33 (release 27-03-2014 CrysAlis171 .NET)
(compiled Mar 27 2014,17:12:48)
;
_computing_data_collection
;
CrysAlisPro, Agilent Technologies,
Version 1.171.37.33 (release 27-03-2014 CrysAlis171 .NET)
(compiled Mar 27 2014,17:12:48)
;
_computing_data_reduction
;
CrysAlisPro, Agilent Technologies,
Version 1.171.37.33 (release 27-03-2014 CrysAlis171 .NET)
(compiled Mar 27 2014,17:12:48)
;
_computing_molecular_graphics 'Olex2 (Dolomanov et al., 2009)'
_computing_publication_material 'Olex2 (Dolomanov et al., 2009)'
_computing_structure_refinement 'ShelXL (Sheldrick, 2015)'
_computing_structure_solution 'ShelXS (Sheldrick, 2008)'
_diffrn_ambient_environment air
_diffrn_ambient_temperature 298.84(10)
_diffrn_detector 'CCD plate'
_diffrn_detector_area_resol_mean 16.0733
_diffrn_detector_type Eos
_diffrn_measured_fraction_theta_full 0.998
_diffrn_measured_fraction_theta_max 0.998
_diffrn_measurement_details
;
#__ type_ start__ end____ width___ exp.time_
  1 omega  -90.00  -50.10   1.0500    4.0000
omega____ theta____ kappa____ phi______ frames
    -      -19.3492  -57.0000   30.0000 38

#__ type_ start__ end____ width___ exp.time_
  2 omega  -37.00   39.65   1.0500    4.0000
omega____ theta____ kappa____ phi______ frames
    -       22.6305  -77.0000  120.0000 73

#__ type_ start__ end____ width___ exp.time_
  3 omega   -9.00   96.00   1.0500    4.0000
omega____ theta____ kappa____ phi______ frames
    -       22.6305   38.0000  -90.0000 100

#__ type_ start__ end____ width___ exp.time_
  4 omega   -6.00   23.40   1.0500    4.0000
omega____ theta____ kappa____ phi______ frames
    -      -19.3492  -99.0000 -150.0000 28
;
_diffrn_measurement_device 'four-circle diffractometer'
_diffrn_measurement_device_type 'SuperNova, Dual, Cu at zero, Eos'
_diffrn_measurement_method '\w scans'
_diffrn_orient_matrix_UB_11 -0.0028811000
_diffrn_orient_matrix_UB_12 -0.0531925000
_diffrn_orient_matrix_UB_13 -0.0046655000
_diffrn_orient_matrix_UB_21 0.0539606000
_diffrn_orient_matrix_UB_22 -0.0014294000
_diffrn_orient_matrix_UB_23 -0.0003397000
_diffrn_orient_matrix_UB_31 0.0140254000
_diffrn_orient_matrix_UB_32 -0.0054897000
_diffrn_orient_matrix_UB_33 0.0444754000
_diffrn_radiation_monochromator mirror
_diffrn_radiation_probe x-ray
_diffrn_radiation_type MoK\a
_diffrn_radiation_wavelength 0.71073
_diffrn_reflns_av_R_equivalents 0.0429
_diffrn_reflns_av_unetI/netI 0.0708
_diffrn_reflns_Laue_measured_fraction_full 0.998
_diffrn_reflns_Laue_measured_fraction_max 0.998
_diffrn_reflns_limit_h_max 16
_diffrn_reflns_limit_h_min -14
_diffrn_reflns_limit_k_max 16
_diffrn_reflns_limit_k_min -16
_diffrn_reflns_limit_l_max 17
_diffrn_reflns_limit_l_min -20
_diffrn_reflns_number 11153
_diffrn_reflns_point_group_measured_fraction_full 0.998
_diffrn_reflns_point_group_measured_fraction_max 0.998
_diffrn_reflns_theta_full 25.500
_diffrn_reflns_theta_max 26.022
_diffrn_reflns_theta_min 3.329
_diffrn_source 'SuperNova (Mo) X-ray Source'
_exptl_absorpt_coefficient_mu 3.490
_exptl_absorpt_correction_T_max 1.00000
_exptl_absorpt_correction_T_min 0.97595
_exptl_absorpt_correction_type multi-scan
_exptl_absorpt_process_details
;
CrysAlisPro, Agilent Technologies,
Version 1.171.37.33 (release 27-03-2014 CrysAlis171 .NET)
(compiled Mar 27 2014,17:12:48)
Empirical absorption correction using spherical harmonics,
 implemented in SCALE3 ABSPACK scaling algorithm.
;
_exptl_crystal_colour 'clear light colourless'
_exptl_crystal_colour_lustre clear
_exptl_crystal_colour_modifier light
_exptl_crystal_colour_primary colourless
_exptl_crystal_density_diffrn 1.912
_exptl_crystal_description block
_exptl_crystal_F_000 1568
_exptl_crystal_size_max 0.24
_exptl_crystal_size_mid 0.22
_exptl_crystal_size_min 0.17
_refine_diff_density_max 0.900
_refine_diff_density_min -0.579
_refine_diff_density_rms 0.128
_refine_ls_extinction_method none
_refine_ls_goodness_of_fit_ref 1.046
_refine_ls_hydrogen_treatment constr
_refine_ls_matrix_type full
_refine_ls_number_parameters 392
_refine_ls_number_reflns 5419
_refine_ls_number_restraints 0
_refine_ls_restrained_S_all 1.046
_refine_ls_R_factor_all 0.0615
_refine_ls_R_factor_gt 0.0386
_refine_ls_shift/su_max 0.001
_refine_ls_shift/su_mean 0.000
_refine_ls_structure_factor_coef Fsqd
_refine_ls_weighting_details 'w=1/[\s^2^(Fo^2^)+(0.0140P)^2^] where P=(Fo^2^+2Fc^2^)/3'
_refine_ls_weighting_scheme calc
_refine_ls_wR_factor_gt 0.0610
_refine_ls_wR_factor_ref 0.0723
_reflns_Friedel_coverage 0.000
_reflns_number_gt 4078
_reflns_number_total 5419
_reflns_threshold_expression 'I > 2\s(I)'
_cod_data_source_file c6nj04090j2.cif
_cod_data_source_block d954
_cod_database_code 7056171
_shelx_space_group_comment
;
The symmetry employed for this shelxl refinement is uniquely defined
by the following loop, which should always be used as a source of
symmetry information in preference to the above space-group names.
They are only intended as comments.
;
_reflns_odcompleteness_completeness 99.70
_reflns_odcompleteness_iscentric 1
_reflns_odcompleteness_theta 26.32
_olex2_refinement_description
;
1. Fixed Uiso
 At 1.2 times of:
  All C(H) groups, All C(H,H) groups, All C(H,H,H,H) groups
 At 1.5 times of:
  All C(H,H,H) groups
2. Others
 Fixed Sof: H19A(0.5) H19B(0.5) H19C(0.5) H19D(0.5) C20(0.5) H20A(0.5)
 H20B(0.5) H20C(0.5) C20'(0.5) H20D(0.5) H20E(0.5) H20F(0.5)
3.a Secondary CH2 refined with riding coordinates:
 C2(H2A,H2B), C10(H10A,H10B), C11(H11A,H11B), C19(H19A,H19B), C19(H19C,H19D)
3.b Aromatic/amide H refined with riding coordinates:
 C6(H6), C7(H7), C8(H8), C9(H9), C12(H12), C14(H14), C15(H15), C16(H16)
3.c Idealised Me refined as rotating group:
 C1(H1A,H1B,H1C), C3AA(H3AA,H3AB,H3AC), C20(H20A,H20B,H20C), C20'(H20D,H20E,
 H20F)
;
_shelx_shelxl_version_number 2014/7
_olex2_date_sample_data_collection 2016-07-11
_olex2_submission_special_instructions 'No special instructions were received'

loop_
_space_group_symop_operation_xyz
'x, y, z'
'-x+1/2, y+1/2, -z+1/2'
'-x, -y, -z'
'x-1/2, -y-1/2, z-1/2'

loop_
_atom_site_label
_atom_site_type_symbol
_atom_site_fract_x
_atom_site_fract_y
_atom_site_fract_z
_atom_site_U_iso_or_equiv
_atom_site_adp_type
_atom_site_occupancy
_atom_site_site_symmetry_order
_atom_site_calc_flag
_atom_site_refinement_flags_posn
_atom_site_refinement_flags_occupancy
_atom_site_disorder_assembly
_atom_site_disorder_group
Tb1 Tb 0.95823(2) 0.31013(2) 0.22925(2) 0.02914(9) Uani 1 1 d . . . .
Zn1 Zn 1.11529(5) 0.26645(4) 0.10074(4) 0.03084(16) Uani 1 1 d . . . .
O1 O 0.9820(3) 0.1471(3) 0.3091(2) 0.0347(9) Uani 1 1 d . . . .
O2 O 1.1034(3) 0.2164(2) 0.21891(19) 0.0271(8) Uani 1 1 d . . . .
O3 O 1.3335(3) 0.1966(3) 0.0894(2) 0.0434(10) Uani 1 1 d . . . .
O4 O 1.2166(3) 0.3312(3) -0.0429(2) 0.0497(11) Uani 1 1 d . . . .
O5 O 1.0417(3) 0.3852(2) 0.1371(2) 0.0315(9) Uani 1 1 d . . . .
O6 O 0.9557(3) 0.5071(3) 0.2264(2) 0.0428(10) Uani 1 1 d . . . .
O7 O 0.8975(3) 0.1977(3) 0.1194(2) 0.0462(10) Uani 1 1 d . . . .
O8 O 1.0090(3) 0.1704(3) 0.0388(2) 0.0401(10) Uani 1 1 d . . . .
O9 O 0.7862(4) 0.3752(3) 0.1409(3) 0.0566(12) Uani 1 1 d . . . .
O10 O 0.7816(3) 0.2793(3) 0.2452(2) 0.0496(11) Uani 1 1 d . . . .
O11 O 0.6359(4) 0.3320(4) 0.1636(3) 0.0945(18) Uani 1 1 d . . . .
O12 O 0.9553(3) 0.3544(3) 0.3716(2) 0.0433(10) Uani 1 1 d . . . .
O13 O 1.1060(3) 0.3739(3) 0.3430(2) 0.0482(11) Uani 1 1 d . . . .
O14 O 1.0872(4) 0.4142(4) 0.4678(3) 0.0955(19) Uani 1 1 d . . . .
N1 N 1.2460(3) 0.1748(3) 0.1242(3) 0.0331(11) Uani 1 1 d . . . .
N2 N 1.1665(3) 0.3639(3) 0.0195(2) 0.0334(11) Uani 1 1 d . . . .
N12 N 1.0506(4) 0.3812(4) 0.3964(3) 0.0469(13) Uani 1 1 d . . . .
N48 N 0.7313(4) 0.3295(4) 0.1818(4) 0.0546(15) Uani 1 1 d . . . .
C1 C 1.0101(6) 0.1257(5) 0.4608(3) 0.075(2) Uani 1 1 d . . . .
H1A H 1.0649 0.0768 0.4635 0.113 Uiso 1 1 calc GR . . .
H1B H 0.9744 0.1118 0.5041 0.113 Uiso 1 1 calc GR . . .
H1C H 1.0404 0.1919 0.4690 0.113 Uiso 1 1 calc GR . . .
C2 C 0.9338(5) 0.1201(4) 0.3767(3) 0.0470(16) Uani 1 1 d . . . .
H2A H 0.9060 0.0522 0.3675 0.056 Uiso 1 1 calc R . . .
H2B H 0.8754 0.1653 0.3759 0.056 Uiso 1 1 calc R . . .
C3 C 1.0515(4) 0.0779(4) 0.2881(3) 0.0306(12) Uani 1 1 d . . . .
C3AA C 0.8638(5) 0.0632(5) 0.0231(4) 0.078(2) Uani 1 1 d . . . .
H3AA H 0.8823 0.0046 0.0581 0.117 Uiso 1 1 calc GR . . .
H3AB H 0.8776 0.0507 -0.0309 0.117 Uiso 1 1 calc GR . . .
H3AC H 0.7904 0.0778 0.0159 0.117 Uiso 1 1 calc GR . . .
C4 C 1.1151(4) 0.1199(4) 0.2394(3) 0.0277(12) Uani 1 1 d . . . .
C5 C 1.1868(4) 0.0553(4) 0.2139(3) 0.0282(12) Uani 1 1 d . . . .
C6 C 1.1938(4) -0.0459(4) 0.2380(3) 0.0363(13) Uani 1 1 d . . . .
H6 H 1.2426 -0.0876 0.2221 0.044 Uiso 1 1 calc R . . .
C7 C 1.1302(4) -0.0844(4) 0.2846(3) 0.0410(15) Uani 1 1 d . . . .
H7 H 1.1346 -0.1523 0.2991 0.049 Uiso 1 1 calc R . . .
C8 C 1.0584(4) -0.0218(4) 0.3106(3) 0.0391(14) Uani 1 1 d . . . .
H8 H 1.0154 -0.0478 0.3429 0.047 Uiso 1 1 calc R . . .
C9 C 1.2578(4) 0.0918(4) 0.1650(3) 0.0317(13) Uani 1 1 d . . . .
H9 H 1.3157 0.0521 0.1633 0.038 Uiso 1 1 calc R . . .
C10 C 1.3097(5) 0.1731(4) 0.0013(3) 0.0488(17) Uani 1 1 d . . . .
H10A H 1.3014 0.1007 -0.0052 0.059 Uiso 1 1 calc R . . .
H10B H 1.3693 0.1924 -0.0203 0.059 Uiso 1 1 calc R . . .
C11 C 1.2130(5) 0.2228(4) -0.0516(3) 0.0487(17) Uani 1 1 d . . . .
H11A H 1.2058 0.2054 -0.1104 0.058 Uiso 1 1 calc R . . .
H11B H 1.1515 0.1973 -0.0353 0.058 Uiso 1 1 calc R . . .
C12 C 1.1648(4) 0.4598(4) 0.0213(3) 0.0387(14) Uani 1 1 d . . . .
H12 H 1.1949 0.4934 -0.0168 0.046 Uiso 1 1 calc R . . .
C13 C 1.1207(4) 0.5217(4) 0.0769(3) 0.0346(13) Uani 1 1 d . . . .
C14 C 1.1377(5) 0.6247(4) 0.0758(3) 0.0458(16) Uani 1 1 d . . . .
H14 H 1.1773 0.6503 0.0406 0.055 Uiso 1 1 calc R . . .
C15 C 1.0980(5) 0.6902(4) 0.1251(4) 0.0552(18) Uani 1 1 d . . . .
H15 H 1.1120 0.7588 0.1239 0.066 Uiso 1 1 calc R . . .
C16 C 1.0368(5) 0.6536(4) 0.1769(3) 0.0471(16) Uani 1 1 d . . . .
H16 H 1.0092 0.6974 0.2103 0.057 Uiso 1 1 calc R . . .
C17 C 1.0174(4) 0.5516(4) 0.1780(3) 0.0345(13) Uani 1 1 d . . . .
C18 C 1.0598(4) 0.4840(4) 0.1300(3) 0.0300(12) Uani 1 1 d . . . .
C19 C 0.8880(7) 0.5735(6) 0.2600(5) 0.082(3) Uani 1 1 d . . . .
H19A H 0.9335 0.6184 0.2997 0.099 Uiso 0.5 1 calc R P A 1
H19B H 0.8497 0.6149 0.2137 0.099 Uiso 0.5 1 calc R P A 1
H19C H 0.8828 0.6363 0.2289 0.099 Uiso 0.5 1 calc R P B 2
H19D H 0.8183 0.5436 0.2459 0.099 Uiso 0.5 1 calc R P B 2
C40 C 0.9274(5) 0.1504(4) 0.0636(4) 0.0405(14) Uani 1 1 d . . . .
C20 C 0.8148(10) 0.5353(9) 0.3000(9) 0.055(4) Uani 0.5 1 d . P C 1
H20A H 0.7635 0.4962 0.2606 0.083 Uiso 0.5 1 calc GR P C 1
H20B H 0.7804 0.5900 0.3208 0.083 Uiso 0.5 1 calc GR P C 1
H20C H 0.8498 0.4933 0.3462 0.083 Uiso 0.5 1 calc GR P C 1
C20' C 0.9091(16) 0.5970(13) 0.3399(9) 0.105(7) Uani 0.5 1 d . P C 2
H20D H 0.9360 0.5388 0.3732 0.157 Uiso 0.5 1 calc GR P C 2
H20E H 0.8461 0.6198 0.3540 0.157 Uiso 0.5 1 calc GR P C 2
H20F H 0.9609 0.6497 0.3513 0.157 Uiso 0.5 1 calc GR P C 2

loop_
_atom_site_aniso_label
_atom_site_aniso_U_11
_atom_site_aniso_U_22
_atom_site_aniso_U_33
_atom_site_aniso_U_23
_atom_site_aniso_U_13
_atom_site_aniso_U_12
Tb1 0.03315(16) 0.02704(15) 0.03245(15) 0.00290(12) 0.01802(12) 0.00287(12)
Zn1 0.0390(4) 0.0258(3) 0.0340(3) 0.0020(3) 0.0209(3) 0.0017(3)
O1 0.041(2) 0.033(2) 0.038(2) 0.0101(18) 0.0251(18) 0.0090(18)
O2 0.037(2) 0.0177(18) 0.0313(19) 0.0057(16) 0.0175(16) 0.0036(15)
O3 0.042(2) 0.044(2) 0.055(2) -0.004(2) 0.033(2) -0.0030(19)
O4 0.073(3) 0.038(3) 0.053(3) 0.007(2) 0.043(2) 0.004(2)
O5 0.046(2) 0.0181(19) 0.037(2) 0.0022(16) 0.0225(18) 0.0012(16)
O6 0.058(3) 0.029(2) 0.050(2) 0.0026(19) 0.031(2) 0.0114(19)
O7 0.039(2) 0.052(3) 0.051(2) -0.018(2) 0.018(2) -0.005(2)
O8 0.045(3) 0.044(2) 0.033(2) -0.0040(18) 0.0123(18) -0.0046(19)
O9 0.058(3) 0.054(3) 0.058(3) 0.018(2) 0.013(2) 0.016(2)
O10 0.035(2) 0.068(3) 0.050(2) 0.010(2) 0.019(2) 0.000(2)
O11 0.034(3) 0.115(5) 0.128(5) 0.012(4) 0.008(3) 0.019(3)
O12 0.040(3) 0.051(3) 0.046(2) -0.003(2) 0.025(2) -0.009(2)
O13 0.039(2) 0.059(3) 0.053(3) -0.010(2) 0.022(2) -0.005(2)
O14 0.091(4) 0.133(5) 0.063(3) -0.048(3) 0.019(3) -0.026(4)
N1 0.033(3) 0.035(3) 0.038(3) 0.000(2) 0.021(2) -0.001(2)
N2 0.047(3) 0.032(3) 0.028(2) 0.003(2) 0.024(2) -0.001(2)
N12 0.054(4) 0.047(3) 0.042(3) -0.003(3) 0.016(3) -0.006(3)
N48 0.040(4) 0.052(4) 0.071(4) -0.008(3) 0.011(3) 0.013(3)
C1 0.127(7) 0.066(5) 0.037(4) 0.007(4) 0.027(4) 0.016(5)
C2 0.065(4) 0.041(4) 0.051(4) 0.008(3) 0.045(3) 0.006(3)
C3 0.036(3) 0.028(3) 0.030(3) 0.002(3) 0.011(2) 0.000(2)
C3AA 0.067(5) 0.072(5) 0.110(6) -0.047(5) 0.050(5) -0.023(4)
C4 0.026(3) 0.030(3) 0.027(3) 0.002(2) 0.007(2) -0.001(2)
C5 0.034(3) 0.026(3) 0.025(3) -0.005(2) 0.009(2) -0.002(2)
C6 0.045(4) 0.025(3) 0.042(3) 0.005(3) 0.015(3) 0.009(3)
C7 0.056(4) 0.025(3) 0.048(3) 0.011(3) 0.023(3) 0.006(3)
C8 0.046(4) 0.030(3) 0.046(3) 0.006(3) 0.022(3) -0.002(3)
C9 0.027(3) 0.035(3) 0.035(3) -0.011(3) 0.012(2) 0.002(2)
C10 0.066(5) 0.039(4) 0.058(4) -0.004(3) 0.048(4) -0.002(3)
C11 0.074(5) 0.048(4) 0.037(3) 0.000(3) 0.037(3) 0.000(3)
C12 0.050(4) 0.033(3) 0.037(3) 0.010(3) 0.019(3) -0.002(3)
C13 0.049(4) 0.026(3) 0.029(3) 0.006(3) 0.011(3) -0.002(3)
C14 0.066(4) 0.032(3) 0.043(4) 0.008(3) 0.020(3) -0.005(3)
C15 0.093(6) 0.021(3) 0.049(4) 0.006(3) 0.012(4) -0.007(3)
C16 0.074(5) 0.022(3) 0.044(4) -0.002(3) 0.013(3) 0.009(3)
C17 0.044(4) 0.030(3) 0.028(3) 0.008(3) 0.006(3) 0.005(3)
C18 0.034(3) 0.024(3) 0.030(3) 0.003(3) 0.004(2) 0.003(2)
C19 0.098(7) 0.083(6) 0.082(6) 0.017(5) 0.053(5) 0.051(5)
C40 0.038(4) 0.035(3) 0.048(4) -0.008(3) 0.009(3) -0.004(3)
C20 0.053(9) 0.048(8) 0.076(10) -0.007(8) 0.036(8) 0.015(7)
C20' 0.16(2) 0.101(15) 0.052(10) 0.028(10) 0.023(11) 0.059(14)

loop_
_atom_type_symbol
_atom_type_description
_atom_type_scat_dispersion_real
_atom_type_scat_dispersion_imag
_atom_type_scat_source
C C 0.0033 0.0016 'International Tables Vol C Tables 4.2.6.8 and 6.1.1.4'
H H 0.0000 0.0000 'International Tables Vol C Tables 4.2.6.8 and 6.1.1.4'
N N 0.0061 0.0033 'International Tables Vol C Tables 4.2.6.8 and 6.1.1.4'
O O 0.0106 0.0060 'International Tables Vol C Tables 4.2.6.8 and 6.1.1.4'
Tb Tb -0.1723 4.1537 'International Tables Vol C Tables 4.2.6.8 and 6.1.1.4'
Zn Zn 0.2839 1.4301 'International Tables Vol C Tables 4.2.6.8 and 6.1.1.4'

loop_
_geom_angle_atom_site_label_1
_geom_angle_atom_site_label_2
_geom_angle_atom_site_label_3
_geom_angle
O1 Tb1 Zn1 99.35(7)
O1 Tb1 O6 150.62(11)
O1 Tb1 O9 125.10(13)
O1 Tb1 N12 79.46(13)
O1 Tb1 N48 101.73(14)
O2 Tb1 Zn1 38.18(7)
O2 Tb1 O1 64.93(10)
O2 Tb1 O6 122.88(11)
O2 Tb1 O7 74.27(12)
O2 Tb1 O9 141.26(12)
O2 Tb1 O10 137.78(12)
O2 Tb1 O12 114.29(12)
O2 Tb1 O13 74.58(12)
O2 Tb1 N12 94.92(13)
O2 Tb1 N48 146.88(13)
O5 Tb1 Zn1 36.23(8)
O5 Tb1 O1 134.28(11)
O5 Tb1 O2 69.56(11)
O5 Tb1 O6 63.98(11)
O5 Tb1 O7 84.13(12)
O5 Tb1 O9 88.78(13)
O5 Tb1 O10 139.94(13)
O5 Tb1 O12 130.74(12)
O5 Tb1 O13 86.24(12)
O5 Tb1 N12 109.09(13)
O5 Tb1 N48 114.23(15)
O6 Tb1 Zn1 99.75(8)
O6 Tb1 N12 71.84(13)
O6 Tb1 N48 84.19(14)
O7 Tb1 Zn1 63.09(9)
O7 Tb1 O1 79.86(12)
O7 Tb1 O6 128.95(12)
O7 Tb1 O9 71.80(14)
O7 Tb1 O10 79.71(13)
O7 Tb1 O12 145.13(13)
O7 Tb1 O13 148.82(13)
O7 Tb1 N12 159.21(14)
O7 Tb1 N48 73.52(14)
O9 Tb1 Zn1 107.64(10)
O9 Tb1 O6 68.93(13)
O9 Tb1 N12 122.97(14)
O9 Tb1 N48 25.61(13)
O10 Tb1 Zn1 142.37(9)
O10 Tb1 O1 78.29(13)
O10 Tb1 O6 99.34(13)
O10 Tb1 O9 51.38(13)
O10 Tb1 O13 124.44(12)
O10 Tb1 N12 98.15(14)
O10 Tb1 N48 25.79(13)
O12 Tb1 Zn1 144.14(9)
O12 Tb1 O1 74.69(12)
O12 Tb1 O6 76.74(12)
O12 Tb1 O9 104.23(13)
O12 Tb1 O10 72.16(13)
O12 Tb1 O13 52.29(12)
O12 Tb1 N12 25.99(12)
O12 Tb1 N48 88.64(14)
O13 Tb1 Zn1 92.44(9)
O13 Tb1 O1 85.97(12)
O13 Tb1 O6 71.12(12)
O13 Tb1 O9 137.60(14)
O13 Tb1 N12 26.30(12)
O13 Tb1 N48 137.00(13)
N12 Tb1 Zn1 118.55(11)
N12 Tb1 N48 112.99(15)
N48 Tb1 Zn1 126.88(11)
O2 Zn1 Tb1 43.28(9)
O5 Zn1 Tb1 42.45(9)
O5 Zn1 O2 79.84(12)
O5 Zn1 N1 147.71(15)
O5 Zn1 N2 87.55(15)
O8 Zn1 Tb1 88.18(11)
O8 Zn1 O2 93.74(14)
O8 Zn1 O5 109.10(15)
O8 Zn1 N1 99.46(16)
O8 Zn1 N2 111.79(16)
N1 Zn1 Tb1 126.90(11)
N1 Zn1 O2 83.66(14)
N1 Zn1 N2 95.74(17)
N2 Zn1 Tb1 129.92(12)
N2 Zn1 O2 154.12(15)
C2 O1 Tb1 126.2(3)
C3 O1 Tb1 116.4(3)
C3 O1 C2 117.4(4)
Zn1 O2 Tb1 98.54(12)
C4 O2 Tb1 123.2(3)
C4 O2 Zn1 120.8(3)
N1 O3 C10 111.1(4)
N2 O4 C11 111.6(4)
Zn1 O5 Tb1 101.33(13)
C18 O5 Tb1 127.1(3)
C18 O5 Zn1 129.1(3)
C17 O6 Tb1 115.2(3)
C17 O6 C19 117.0(4)
C19 O6 Tb1 127.3(4)
C40 O7 Tb1 141.3(4)
C40 O8 Zn1 121.1(3)
N48 O9 Tb1 94.5(3)
N48 O10 Tb1 98.0(3)
N12 O12 Tb1 97.3(3)
N12 O13 Tb1 93.9(3)
O3 N1 Zn1 121.3(3)
C9 N1 Zn1 126.4(4)
C9 N1 O3 112.1(4)
O4 N2 Zn1 123.5(3)
C12 N2 Zn1 126.5(4)
C12 N2 O4 109.8(4)
O12 N12 Tb1 56.7(2)
O12 N12 O13 116.5(5)
O13 N12 Tb1 59.8(3)
O14 N12 Tb1 177.6(5)
O14 N12 O12 121.7(5)
O14 N12 O13 121.8(5)
O9 N48 Tb1 59.9(3)
O9 N48 O10 116.1(5)
O10 N48 Tb1 56.2(3)
O11 N48 Tb1 176.2(5)
O11 N48 O9 123.3(6)
O11 N48 O10 120.6(6)
H1A C1 H1B 109.5
H1A C1 H1C 109.5
H1B C1 H1C 109.5
C2 C1 H1A 109.5
C2 C1 H1B 109.5
C2 C1 H1C 109.5
O1 C2 C1 111.9(5)
O1 C2 H2A 109.2
O1 C2 H2B 109.2
C1 C2 H2A 109.2
C1 C2 H2B 109.2
H2A C2 H2B 107.9
O1 C3 C4 113.3(4)
C8 C3 O1 125.0(5)
C8 C3 C4 121.7(5)
H3AA C3AA H3AB 109.5
H3AA C3AA H3AC 109.5
H3AB C3AA H3AC 109.5
C40 C3AA H3AA 109.5
C40 C3AA H3AB 109.5
C40 C3AA H3AC 109.5
O2 C4 C3 118.7(5)
O2 C4 C5 123.8(4)
C3 C4 C5 117.5(5)
C4 C5 C9 121.8(5)
C6 C5 C4 120.1(5)
C6 C5 C9 118.0(5)
C5 C6 H6 119.6
C7 C6 C5 120.8(5)
C7 C6 H6 119.6
C6 C7 H7 120.0
C6 C7 C8 120.0(5)
C8 C7 H7 120.0
C3 C8 C7 119.8(5)
C3 C8 H8 120.1
C7 C8 H8 120.1
N1 C9 C5 124.3(5)
N1 C9 H9 117.8
C5 C9 H9 117.8
O3 C10 H10A 108.4
O3 C10 H10B 108.4
O3 C10 C11 115.4(4)
H10A C10 H10B 107.5
C11 C10 H10A 108.4
C11 C10 H10B 108.4
O4 C11 C10 112.2(5)
O4 C11 H11A 109.2
O4 C11 H11B 109.2
C10 C11 H11A 109.2
C10 C11 H11B 109.2
H11A C11 H11B 107.9
N2 C12 H12 116.8
N2 C12 C13 126.4(5)
C13 C12 H12 116.8
C14 C13 C12 117.5(5)
C14 C13 C18 118.4(5)
C18 C13 C12 124.1(5)
C13 C14 H14 119.0
C15 C14 C13 122.1(6)
C15 C14 H14 119.0
C14 C15 H15 120.1
C14 C15 C16 119.8(5)
C16 C15 H15 120.1
C15 C16 H16 120.4
C17 C16 C15 119.1(6)
C17 C16 H16 120.4
C16 C17 O6 123.9(5)
C16 C17 C18 121.6(5)
C18 C17 O6 114.5(4)
O5 C18 C13 122.6(5)
O5 C18 C17 118.4(5)
C17 C18 C13 119.0(5)
O6 C19 H19A 107.0
O6 C19 H19B 107.0
O6 C19 H19C 106.9
O6 C19 H19D 106.9
H19A C19 H19B 106.8
H19C C19 H19D 106.7
C20 C19 O6 121.2(8)
C20 C19 H19A 107.0
C20 C19 H19B 107.0
C20' C19 O6 121.7(10)
C20' C19 H19C 106.9
C20' C19 H19D 106.9
O7 C40 O8 125.0(5)
O7 C40 C3AA 118.4(5)
O8 C40 C3AA 116.6(5)
C19 C20 H20A 109.5
C19 C20 H20B 109.5
C19 C20 H20C 109.5
H20A C20 H20B 109.5
H20A C20 H20C 109.5
H20B C20 H20C 109.5
C19 C20' H20D 109.5
C19 C20' H20E 109.5
C19 C20' H20F 109.5
H20D C20' H20E 109.5
H20D C20' H20F 109.5
H20E C20' H20F 109.5

loop_
_geom_bond_atom_site_label_1
_geom_bond_atom_site_label_2
_geom_bond_distance
Tb1 Zn1 3.3386(6)
Tb1 O1 2.506(3)
Tb1 O2 2.315(3)
Tb1 O5 2.298(3)
Tb1 O6 2.614(3)
Tb1 O7 2.320(4)
Tb1 O9 2.511(4)
Tb1 O10 2.430(4)
Tb1 O12 2.413(3)
Tb1 O13 2.479(4)
Tb1 N12 2.862(5)
Tb1 N48 2.894(6)
Zn1 O2 2.087(3)
Zn1 O5 2.012(3)
Zn1 O8 1.974(4)
Zn1 N1 2.058(4)
Zn1 N2 2.082(4)
O1 C2 1.448(5)
O1 C3 1.395(6)
O2 C4 1.323(6)
O3 N1 1.430(5)
O3 C10 1.431(6)
O4 N2 1.411(5)
O4 C11 1.444(6)
O5 C18 1.343(5)
O6 C17 1.396(6)
O6 C19 1.452(7)
O7 C40 1.249(6)
O8 C40 1.263(6)
O9 N48 1.255(6)
O10 N48 1.271(6)
O11 N48 1.213(6)
O12 N12 1.265(6)
O13 N12 1.271(5)
O14 N12 1.229(5)
N1 C9 1.277(6)
N2 C12 1.272(6)
C1 H1A 0.9600
C1 H1B 0.9600
C1 H1C 0.9600
C1 C2 1.490(7)
C2 H2A 0.9700
C2 H2B 0.9700
C3 C4 1.403(6)
C3 C8 1.370(7)
C3AA H3AA 0.9600
C3AA H3AB 0.9600
C3AA H3AC 0.9600
C3AA C40 1.483(8)
C4 C5 1.410(6)
C5 C6 1.396(6)
C5 C9 1.453(6)
C6 H6 0.9300
C6 C7 1.361(7)
C7 H7 0.9300
C7 C8 1.399(7)
C8 H8 0.9300
C9 H9 0.9300
C10 H10A 0.9700
C10 H10B 0.9700
C10 C11 1.500(8)
C11 H11A 0.9700
C11 H11B 0.9700
C12 H12 0.9300
C12 C13 1.448(7)
C13 C14 1.386(7)
C13 C18 1.410(7)
C14 H14 0.9300
C14 C15 1.372(7)
C15 H15 0.9300
C15 C16 1.391(8)
C16 H16 0.9300
C16 C17 1.377(7)
C17 C18 1.395(7)
C19 H19A 0.9700
C19 H19B 0.9700
C19 H19C 0.9700
C19 H19D 0.9700
C19 C20 1.383(13)
C19 C20' 1.305(14)
C20 H20A 0.9600
C20 H20B 0.9600
C20 H20C 0.9600
C20' H20D 0.9600
C20' H20E 0.9600
C20' H20F 0.9600

loop_
_geom_torsion_atom_site_label_1
_geom_torsion_atom_site_label_2
_geom_torsion_atom_site_label_3
_geom_torsion_atom_site_label_4
_geom_torsion
Tb1 O1 C2 C1 -104.5(5)
Tb1 O1 C3 C4 13.9(5)
Tb1 O1 C3 C8 -165.2(4)
Tb1 O2 C4 C3 -15.9(6)
Tb1 O2 C4 C5 162.9(4)
Tb1 O5 C18 C13 173.7(4)
Tb1 O5 C18 C17 -5.6(6)
Tb1 O6 C17 C16 -171.6(4)
Tb1 O6 C17 C18 7.9(5)
Tb1 O6 C19 C20 0.8(13)
Tb1 O6 C19 C20' 81.9(14)
Tb1 O7 C40 O8 -17.2(10)
Tb1 O7 C40 C3AA 162.3(5)
Tb1 O9 N48 O10 2.6(5)
Tb1 O9 N48 O11 -177.6(5)
Tb1 O10 N48 O9 -2.7(5)
Tb1 O10 N48 O11 177.5(5)
Tb1 O12 N12 O13 -1.0(5)
Tb1 O12 N12 O14 177.8(5)
Tb1 O13 N12 O12 0.9(5)
Tb1 O13 N12 O14 -177.8(5)
Zn1 O2 C4 C3 -142.5(4)
Zn1 O2 C4 C5 36.2(6)
Zn1 O5 C18 C13 15.2(7)
Zn1 O5 C18 C17 -164.1(3)
Zn1 O8 C40 O7 11.3(8)
Zn1 O8 C40 C3AA -168.2(4)
Zn1 N1 C9 C5 -10.3(7)
Zn1 N2 C12 C13 -4.3(8)
O1 C3 C4 O2 -0.2(6)
O1 C3 C4 C5 -179.0(4)
O1 C3 C8 C7 179.0(5)
O2 C4 C5 C6 -179.7(4)
O2 C4 C5 C9 2.7(8)
O3 N1 C9 C5 173.7(4)
O3 C10 C11 O4 55.7(6)
O4 N2 C12 C13 -179.7(5)
O6 C17 C18 O5 -2.6(7)
O6 C17 C18 C13 178.1(4)
N1 O3 C10 C11 55.0(6)
N2 O4 C11 C10 -93.7(5)
N2 C12 C13 C14 172.6(6)
N2 C12 C13 C18 -9.1(9)
C2 O1 C3 C4 -163.8(4)
C2 O1 C3 C8 17.1(7)
C3 O1 C2 C1 72.9(6)
C3 C4 C5 C6 -0.9(7)
C3 C4 C5 C9 -178.5(4)
C4 C3 C8 C7 -0.1(8)
C4 C5 C6 C7 1.6(8)
C4 C5 C9 N1 -17.7(8)
C5 C6 C7 C8 -1.5(8)
C6 C5 C9 N1 164.7(5)
C6 C7 C8 C3 0.7(8)
C8 C3 C4 O2 179.0(5)
C8 C3 C4 C5 0.2(7)
C9 C5 C6 C7 179.3(5)
C10 O3 N1 Zn1 -74.7(4)
C10 O3 N1 C9 101.5(5)
C11 O4 N2 Zn1 8.9(6)
C11 O4 N2 C12 -175.5(5)
C12 C13 C14 C15 179.0(5)
C12 C13 C18 O5 3.6(8)
C12 C13 C18 C17 -177.1(5)
C13 C14 C15 C16 -1.4(9)
C14 C13 C18 O5 -178.0(5)
C14 C13 C18 C17 1.2(8)
C14 C15 C16 C17 0.3(9)
C15 C16 C17 O6 -178.9(5)
C15 C16 C17 C18 1.5(9)
C16 C17 C18 O5 177.0(5)
C16 C17 C18 C13 -2.3(8)
C17 O6 C19 C20 172.1(10)
C17 O6 C19 C20' -106.8(13)
C18 C13 C14 C15 0.6(9)
C19 O6 C17 C16 16.0(8)
C19 O6 C17 C18 -164.4(5)
